data_4035056
loop_
_publ_author_name
'Osipyan, Angelina'
'Sapegin, Alexander'
'Novikov, Alexander S.'
'Krasavin, Mikhail'

_publ_section_title
;
 Rare Medium-Sized Rings Prepared via Hydrolytic Imidazoline Ring
 Expansion (HIRE).
;
_journal_issue 17
_journal_name_full 'The Journal of organic chemistry'
_journal_page_first 9707
_journal_page_last 9717
_journal_paper_doi 10.1021/acs.joc.8b01210
_journal_volume 83
_journal_year 2018
_chemical_formula_moiety 'Br, C24 H21 N2 O2 S'
_chemical_formula_sum 'C24 H21 Br N2 O2 S'
_chemical_formula_weight 481.40
_space_group_crystal_system triclinic
_space_group_IT_number 2
_space_group_name_Hall '-P 1'
_space_group_name_H-M_alt 'P -1'
_atom_sites_solution_hydrogens geom
_atom_sites_solution_primary dual
_audit_creation_date 2018-05-08
_audit_creation_method
;
Olex2 1.2
(compiled 2018.04.26 svn.r3504 for OlexSys, GUI svn.r5492)
;
_cell_angle_alpha 62.156(3)
_cell_angle_beta 85.674(2)
_cell_angle_gamma 71.169(2)
_cell_formula_units_Z 2
_cell_length_a 8.2753(2)
_cell_length_b 12.7887(4)
_cell_length_c 12.9785(4)
_cell_measurement_reflns_used 8191
_cell_measurement_temperature 100(2)
_cell_measurement_theta_max 71.7060
_cell_measurement_theta_min 3.7990
_cell_volume 1144.82(7)
_computing_cell_refinement 'CrysAlisPro 1.171.39.35a (Rigaku OD, 2017)'
_computing_data_collection 'CrysAlisPro 1.171.39.35a (Rigaku OD, 2017)'
_computing_data_reduction 'CrysAlisPro 1.171.39.35a (Rigaku OD, 2017)'
_computing_molecular_graphics 'Olex2 (Dolomanov et al., 2009)'
_computing_publication_material 'Olex2 (Dolomanov et al., 2009)'
_computing_structure_refinement 'ShelXL (Sheldrick, 2015)'
_computing_structure_solution 'ShelXT (Sheldrick, 2015)'
_diffrn_ambient_temperature 100(2)
_diffrn_detector 'CCD plate'
_diffrn_detector_type HyPix3000
_diffrn_measured_fraction_theta_full 1.000
_diffrn_measured_fraction_theta_max 0.996
_diffrn_measurement_details
;
List of Runs (angles in degrees, time in seconds):

  # Type    Start    End  Width  t~exp~   \w     \q     \k     \f   Frames
--------------------------------------------------------------------------
  1  \w    -81.00 -55.00   0.50    0.20    --  -41.35-157.00 159.00   52
  2  \w    -30.00  -4.00   0.50    0.20    --  -41.35 118.00  40.00   52
  3  \w    -91.00 -65.00   0.50    0.20    --  -41.35 157.00-165.00   52
  4  \w     56.00  93.00   0.50    0.20    --   41.35 157.00-165.00   74
  5  \w     65.00 106.00   0.50    0.20    --   41.35-157.00 159.00   82
  6  \w      6.00  43.00   0.50    0.20    --   41.35-118.00 -45.00   74
  7  \w     54.00  80.00   0.50    0.20    --   41.35-118.00 -45.00   52
  8  \w     43.00 116.00   0.50    0.20    --  101.00-118.00 -45.00  146
  9  \w     64.00  89.00   0.50    0.20    --  101.00-157.00 159.00   50
 10  \w    109.00 135.00   0.50    0.20    --  101.00 118.00  40.00   52
 11  \w    -14.00  11.00   0.50    0.20    --  -41.35  77.00  90.00   50
 12  \w    -87.00 -61.00   0.50    0.20    --  -41.35 -65.00-180.00   52
 13  \w   -104.00 -78.00   0.50    0.20    --  -41.35 -77.00-180.00   52
 14  \w    -62.00 -29.00   0.50    0.20    --  -41.35 -43.00  90.00   66
 15  \w    -52.00 -17.00   0.50    0.20    --  -41.35 -77.00-180.00   70
 16  \w    -61.00 -32.00   0.50    0.20    --  -41.35  65.00   0.00   58
 17  \w   -105.00 -69.00   0.50    0.20    --  -41.35 -77.00 120.00   72
 18  \w    -64.00 -16.00   0.50    0.20    --  -41.35 -77.00 120.00   96
 19  \w    -25.00  11.00   0.50    0.20    --  -41.35  65.00   0.00   72
 20  \w    -58.00 -33.00   0.50    0.20    --  -41.35 -65.00-180.00   50
 21  \w    -64.00 -17.00   0.50    0.20    --  -41.35  77.00  90.00   94
 22  \w     31.00  98.00   0.50    0.20    --   41.35  54.00 -90.00  134
 23  \w     34.00  62.00   0.50    0.20    --   41.35  65.00  30.00   56
 24  \w     78.00 104.00   0.50    0.20    --   41.35  43.00   0.00   52
 25  \w     69.00  95.00   0.50    0.20    --   41.35  65.00  30.00   52
 26  \w     78.00 105.00   0.50    0.20    --   41.35  65.00-150.00   54
 27  \w     -9.00  16.00   0.50    0.20    --   41.35 -21.00 -90.00   50
 28  \w     24.00  66.00   0.50    0.20    --   41.35  65.00-150.00   84
 29  \w     32.00  73.00   0.50    0.20    --   41.35  43.00   0.00   82
 30  \w     36.00 129.00   0.50    0.20    --  101.00 -87.00 -60.00  186
 31  \w     94.00 124.00   0.50    0.20    --  101.00  25.00  90.00   60
 32  \w    129.00 157.00   0.50    0.20    --  101.00  68.00  30.00   56
 33  \w    104.00 129.00   0.50    0.20    --  101.00 -87.00-120.00   50
 34  \w     38.00 122.00   0.50    0.20    --  101.00-133.00-180.00  168
 35  \w    103.00 129.00   0.50    0.20    --  101.00  77.00  90.00   52
 36  \w     89.00 132.00   0.50    0.20    --  101.00  42.00  30.00   86
 37  \w     92.00 124.00   0.50    0.20    --  101.00 -77.00  90.00   64
 38  \w     65.00 111.00   0.50    0.20    --  101.00 -77.00   0.00   92
 39  \w     53.00 123.00   0.50    0.20    --  101.00-133.00 -60.00  140
 40  \w     46.00 120.00   0.50    0.20    --  101.00 -68.00   0.00  148
 41  \w     38.00 114.00   0.50    0.20    --  101.00 -42.00   0.00  152
 42  \w     83.00 119.00   0.50    0.20    --  101.00  68.00  30.00   72
 43  \w    108.00 151.00   0.50    0.20    --  101.00  77.00 -60.00   86
 44  \w     72.00 107.00   0.50    0.20    --  101.00   8.00-120.00   70
 45  \w    100.00 157.00   0.50    0.20    --  101.00  33.00-120.00  114
 46  \w     73.00  99.00   0.50    0.20    --  101.00 -68.00  90.00   52
 47  \w     38.00  63.00   0.50    0.20    --  101.00 -68.00  90.00   50
 48  \w     63.00 113.00   0.50    0.20    --  101.00 -59.00 -90.00  100
 49  \w     57.00  87.00   0.50    0.20    --  101.00 -59.00 150.00   60
 50  \w     40.00 110.00   0.50    0.20    --  101.00 -33.00-150.00  140
 51  \w     41.00 113.00   0.50    0.20    --  101.00 -42.00 120.00  144
 52  \w     76.00 106.00   0.50    0.20    --  101.00 -25.00  90.00   60
 53  \w    104.00 130.00   0.50    0.20    --  101.00  68.00 -30.00   52
 54  \w    123.00 148.00   0.50    0.20    --  101.00   8.00-120.00   50
 55  \w     35.00  61.00   0.50    0.20    --  101.00 -25.00  90.00   52
 56  \w     40.00 111.00   0.50    0.20    --  101.00-111.00-180.00  142
 57  \w     87.00 112.00   0.50    0.20    --  101.00  68.00 -90.00   50
 58  \w    100.00 152.00   0.50    0.20    --  101.00  42.00  90.00  104
 59  \w     42.00  91.00   0.50    0.20    --  101.00-133.00  30.00   98
 60  \w     37.00  62.00   0.50    0.20    --  101.00 -87.00-120.00   50
 61  \w    100.00 128.00   0.50    0.20    --  101.00 -87.00 120.00   56
 62  \w    113.00 154.00   0.50    0.20    --  101.00  33.00 -60.00   82
 63  \w     87.00 112.00   0.50    0.20    --  101.00  59.00 -90.00   50
 64  \w     85.00 110.00   0.50    0.20    --  101.00-111.00  60.00   50
 65  \w     85.00 153.00   0.50    0.20    --  101.00  50.00   0.00  136
 66  \w    104.00 129.00   0.50    0.20    --  101.00 157.00-165.00   50
;
_diffrn_measurement_device 'four-circle diffractometer'
_diffrn_measurement_device_type 'SuperNova, Single source at offset/far, HyPix3000'
_diffrn_measurement_method '\w scans'
_diffrn_orient_matrix_type 'CrysAlisPro convention (1999,Acta A55,543-557)'
_diffrn_orient_matrix_UB_11 0.0281115000
_diffrn_orient_matrix_UB_12 -0.0846601000
_diffrn_orient_matrix_UB_13 0.1334728000
_diffrn_orient_matrix_UB_21 -0.1480139000
_diffrn_orient_matrix_UB_22 -0.0458720000
_diffrn_orient_matrix_UB_23 -0.0061627000
_diffrn_orient_matrix_UB_31 0.1276904000
_diffrn_orient_matrix_UB_32 -0.1072272000
_diffrn_orient_matrix_UB_33 -0.0177640000
_diffrn_radiation_monochromator mirror
_diffrn_radiation_probe x-ray
_diffrn_radiation_type CuK\a
_diffrn_radiation_wavelength 1.54184
_diffrn_reflns_av_R_equivalents 0.0322
_diffrn_reflns_av_unetI/netI 0.0339
_diffrn_reflns_Laue_measured_fraction_full 1.000
_diffrn_reflns_Laue_measured_fraction_max 0.996
_diffrn_reflns_limit_h_max 10
_diffrn_reflns_limit_h_min -10
_diffrn_reflns_limit_k_max 14
_diffrn_reflns_limit_k_min -15
_diffrn_reflns_limit_l_max 15
_diffrn_reflns_limit_l_min -15
_diffrn_reflns_number 12053
_diffrn_reflns_point_group_measured_fraction_full 1.000
_diffrn_reflns_point_group_measured_fraction_max 0.996
_diffrn_reflns_theta_full 67.684
_diffrn_reflns_theta_max 71.844
_diffrn_reflns_theta_min 3.868
_diffrn_source 'micro-focus sealed X-ray tube'
_diffrn_source_type 'SuperNova (Cu) X-ray Source'
_exptl_absorpt_coefficient_mu 3.476
_exptl_absorpt_correction_T_max 1.00000
_exptl_absorpt_correction_T_min 0.78637
_exptl_absorpt_correction_type multi-scan
_exptl_absorpt_process_details
;
CrysAlisPro 1.171.39.35a (Rigaku Oxford Diffraction, 2017)
Empirical absorption correction using spherical harmonics,
 implemented in SCALE3 ABSPACK scaling algorithm.
;
_exptl_crystal_colour colourless
_exptl_crystal_colour_primary colourless
_exptl_crystal_density_diffrn 1.397
_exptl_crystal_description prism
_exptl_crystal_F_000 492
_exptl_crystal_size_max 0.25
_exptl_crystal_size_mid 0.22
_exptl_crystal_size_min 0.21
_refine_diff_density_max 0.444
_refine_diff_density_min -0.596
_refine_diff_density_rms 0.060
_refine_ls_extinction_method none
_refine_ls_goodness_of_fit_ref 1.039
_refine_ls_hydrogen_treatment constr
_refine_ls_matrix_type full
_refine_ls_number_parameters 272
_refine_ls_number_reflns 4465
_refine_ls_number_restraints 0
_refine_ls_restrained_S_all 1.039
_refine_ls_R_factor_all 0.0292
_refine_ls_R_factor_gt 0.0276
_refine_ls_shift/su_max 0.002
_refine_ls_shift/su_mean 0.000
_refine_ls_structure_factor_coef Fsqd
_refine_ls_weighting_details 'w=1/[\s^2^(Fo^2^)+(0.0361P)^2^+0.4817P] where P=(Fo^2^+2Fc^2^)/3'
_refine_ls_weighting_scheme calc
_refine_ls_wR_factor_gt 0.0717
_refine_ls_wR_factor_ref 0.0729
_reflns_Friedel_coverage 0.000
_reflns_number_gt 4188
_reflns_number_total 4465
_reflns_threshold_expression 'I > 2\s(I)'
_cod_data_source_file jo8b01210_si_006.cif
_cod_data_source_block 428-9075-sav-928
_cod_database_code 4035056
_shelx_shelxl_version_number 2014/7
_chemical_oxdiff_formula 'C24 H21 N2 O2 S Br2'
_shelx_space_group_comment
;
The symmetry employed for this shelxl refinement is uniquely defined
by the following loop, which should always be used as a source of
symmetry information in preference to the above space-group names.
They are only intended as comments.
;
_shelx_estimated_absorpt_t_max 0.529
_shelx_estimated_absorpt_t_min 0.477
_reflns_odcompleteness_completeness 99.13
_reflns_odcompleteness_iscentric 1
_reflns_odcompleteness_theta 71.98
_olex2_refinement_description
;
1. Fixed Uiso
 At 1.2 times of:
  All C(H) groups, All C(H,H) groups
 At 1.5 times of:
  All C(H,H,H) groups
2.a Secondary CH2 refined with riding coordinates:
 C2(H2A,H2B), C18(H18A,H18B), C3(H3A,H3B)
2.b Aromatic/amide H refined with riding coordinates:
 C14(H14), C15(H15), C12(H12), C5(H5), C8(H8), C6(H6), C20(H20), C24(H24),
 C7(H7), C21(H21), C22(H22), C23(H23)
2.c Idealised Me refined as rotating group:
 C17(H17A,H17B,H17C)
;
_olex2_submission_special_instructions 'No special instructions were received'
_oxdiff_exptl_absorpt_empirical_details
;
Empirical correction (ABSPACK) includes:
- Absorption correction using spherical harmonics
- Frame scaling
;
_oxdiff_exptl_absorpt_empirical_full_max 1.581
_oxdiff_exptl_absorpt_empirical_full_min 0.696

loop_
_space_group_symop_operation_xyz
'x, y, z'
'-x, -y, -z'

loop_
_atom_site_label
_atom_site_type_symbol
_atom_site_fract_x
_atom_site_fract_y
_atom_site_fract_z
_atom_site_U_iso_or_equiv
_atom_site_adp_type
_atom_site_occupancy
_atom_site_site_symmetry_order
_atom_site_calc_flag
_atom_site_refinement_flags_posn
Br1 Br 0.32523(2) 0.45716(2) 0.84896(2) 0.02321(7) Uani 1 1 d .
S1 S 0.82651(5) 0.68084(4) 0.50690(4) 0.01714(10) Uani 1 1 d .
O1 O 0.32096(16) 1.10745(11) 0.25764(11) 0.0216(3) Uani 1 1 d .
O2 O 0.11310(15) 1.11983(11) 0.37813(11) 0.0209(3) Uani 1 1 d .
N1 N 0.66088(18) 0.61182(13) 0.73938(12) 0.0148(3) Uani 1 1 d .
N2 N 0.83080(18) 0.41950(13) 0.84895(12) 0.0165(3) Uani 1 1 d .
C4 C 0.7428(2) 0.46861(15) 0.64977(14) 0.0153(3) Uani 1 1 d .
C19 C 0.9270(2) 0.19487(16) 0.99470(15) 0.0177(3) Uani 1 1 d .
C13 C 0.3637(2) 0.94454(15) 0.45525(15) 0.0154(3) Uani 1 1 d .
C9 C 0.7777(2) 0.54388(15) 0.53610(15) 0.0164(3) Uani 1 1 d .
C14 C 0.3036(2) 0.90159(16) 0.56637(15) 0.0172(3) Uani 1 1 d .
H14 H 0.1955 0.9484 0.5784 0.021 Uiso 1 1 calc R
C15 C 0.4013(2) 0.79090(16) 0.65895(15) 0.0168(3) Uani 1 1 d .
H15 H 0.3603 0.7625 0.7344 0.020 Uiso 1 1 calc R
C12 C 0.5220(2) 0.87520(15) 0.43812(14) 0.0152(3) Uani 1 1 d .
H12 H 0.5626 0.9042 0.3626 0.018 Uiso 1 1 calc R
C10 C 0.5596(2) 0.72076(15) 0.64206(14) 0.0146(3) Uani 1 1 d .
C5 C 0.6953(2) 0.36503(16) 0.67295(16) 0.0189(3) Uani 1 1 d .
H5 H 0.6702 0.3146 0.7495 0.023 Uiso 1 1 calc R
C16 C 0.2671(2) 1.06460(16) 0.35248(15) 0.0167(3) Uani 1 1 d .
C1 C 0.7486(2) 0.50019(15) 0.74467(14) 0.0146(3) Uani 1 1 d .
C8 C 0.7680(2) 0.51336(17) 0.44747(15) 0.0200(4) Uani 1 1 d .
H8 H 0.7926 0.5634 0.3707 0.024 Uiso 1 1 calc R
C2 C 0.6595(2) 0.59909(16) 0.85950(14) 0.0170(3) Uani 1 1 d .
H2A H 0.5517 0.5881 0.8942 0.020 Uiso 1 1 calc R
H2B H 0.6757 0.6723 0.8599 0.020 Uiso 1 1 calc R
C11 C 0.6212(2) 0.76407(15) 0.53027(14) 0.0147(3) Uani 1 1 d .
C18 C 0.9627(2) 0.29736(16) 0.88347(15) 0.0182(3) Uani 1 1 d .
H18A H 1.0756 0.3030 0.8957 0.022 Uiso 1 1 calc R
H18B H 0.9682 0.2752 0.8194 0.022 Uiso 1 1 calc R
C3 C 0.8130(2) 0.48085(16) 0.92335(15) 0.0194(3) Uani 1 1 d .
H3A H 0.9172 0.5014 0.9271 0.023 Uiso 1 1 calc R
H3B H 0.7895 0.4275 1.0037 0.023 Uiso 1 1 calc R
C6 C 0.6850(2) 0.33603(16) 0.58362(16) 0.0213(4) Uani 1 1 d .
H6 H 0.6524 0.2657 0.5991 0.026 Uiso 1 1 calc R
C20 C 0.7607(2) 0.19816(17) 1.02518(16) 0.0216(4) Uani 1 1 d .
H20 H 0.6655 0.2670 0.9765 0.026 Uiso 1 1 calc R
C24 C 1.0653(2) 0.09385(17) 1.06724(17) 0.0251(4) Uani 1 1 d .
H24 H 1.1790 0.0915 1.0477 0.030 Uiso 1 1 calc R
C7 C 0.7221(2) 0.40935(17) 0.47176(16) 0.0226(4) Uani 1 1 d .
H7 H 0.7161 0.3882 0.4114 0.027 Uiso 1 1 calc R
C17 C 0.0123(2) 1.23811(16) 0.28330(17) 0.0232(4) Uani 1 1 d .
H17A H -0.0128 1.2250 0.2184 0.035 Uiso 1 1 calc GR
H17B H 0.0768 1.2970 0.2565 0.035 Uiso 1 1 calc GR
H17C H -0.0954 1.2723 0.3109 0.035 Uiso 1 1 calc GR
C21 C 0.7340(3) 0.10056(18) 1.12710(18) 0.0282(4) Uani 1 1 d .
H21 H 0.6207 0.1034 1.1479 0.034 Uiso 1 1 calc R
C22 C 0.8725(3) -0.00064(19) 1.19818(18) 0.0312(4) Uani 1 1 d .
H22 H 0.8541 -0.0675 1.2670 0.037 Uiso 1 1 calc R
C23 C 1.0378(3) -0.00379(18) 1.16834(18) 0.0314(4) Uani 1 1 d .
H23 H 1.1328 -0.0728 1.2171 0.038 Uiso 1 1 calc R

loop_
_atom_site_aniso_label
_atom_site_aniso_U_11
_atom_site_aniso_U_22
_atom_site_aniso_U_33
_atom_site_aniso_U_23
_atom_site_aniso_U_13
_atom_site_aniso_U_12
Br1 0.02202(11) 0.02764(12) 0.01808(11) -0.01304(8) -0.00051(7) -0.00168(8)
S1 0.01228(19) 0.0175(2) 0.0176(2) -0.00680(16) 0.00336(15) -0.00261(15)
O1 0.0207(6) 0.0180(6) 0.0186(6) -0.0043(5) 0.0006(5) -0.0037(5)
O2 0.0144(6) 0.0170(6) 0.0224(6) -0.0048(5) -0.0008(5) -0.0006(5)
N1 0.0160(7) 0.0154(7) 0.0119(7) -0.0064(6) -0.0003(5) -0.0035(6)
N2 0.0186(7) 0.0147(7) 0.0135(7) -0.0058(6) -0.0016(5) -0.0026(6)
C4 0.0119(8) 0.0162(8) 0.0152(8) -0.0083(7) -0.0015(6) 0.0005(6)
C19 0.0203(9) 0.0168(8) 0.0159(8) -0.0084(7) -0.0007(7) -0.0043(7)
C13 0.0140(8) 0.0153(8) 0.0177(8) -0.0079(7) -0.0006(6) -0.0052(6)
C9 0.0110(7) 0.0164(8) 0.0180(8) -0.0086(7) -0.0004(6) 0.0013(6)
C14 0.0129(8) 0.0185(8) 0.0206(9) -0.0106(7) 0.0014(6) -0.0037(6)
C15 0.0170(8) 0.0186(8) 0.0157(8) -0.0085(7) 0.0031(6) -0.0063(7)
C12 0.0147(8) 0.0170(8) 0.0146(8) -0.0069(7) 0.0017(6) -0.0069(6)
C10 0.0163(8) 0.0133(7) 0.0147(8) -0.0065(6) -0.0005(6) -0.0051(6)
C5 0.0172(8) 0.0181(8) 0.0198(9) -0.0096(7) -0.0008(7) -0.0019(7)
C16 0.0144(8) 0.0160(8) 0.0205(9) -0.0090(7) -0.0008(7) -0.0047(7)
C1 0.0128(8) 0.0153(8) 0.0147(8) -0.0060(6) 0.0013(6) -0.0051(6)
C8 0.0146(8) 0.0242(9) 0.0162(8) -0.0108(7) 0.0005(6) 0.0019(7)
C2 0.0218(9) 0.0177(8) 0.0116(8) -0.0077(7) 0.0009(6) -0.0053(7)
C11 0.0120(7) 0.0157(8) 0.0172(8) -0.0085(7) 0.0017(6) -0.0046(6)
C18 0.0161(8) 0.0165(8) 0.0167(8) -0.0062(7) -0.0013(6) -0.0008(7)
C3 0.0251(9) 0.0189(8) 0.0137(8) -0.0087(7) -0.0022(7) -0.0040(7)
C6 0.0184(9) 0.0185(8) 0.0280(10) -0.0141(8) -0.0036(7) -0.0010(7)
C20 0.0215(9) 0.0202(9) 0.0224(9) -0.0098(7) 0.0001(7) -0.0057(7)
C24 0.0222(9) 0.0204(9) 0.0227(9) -0.0053(8) -0.0018(7) -0.0012(7)
C7 0.0189(9) 0.0272(9) 0.0226(9) -0.0183(8) -0.0030(7) 0.0028(7)
C17 0.0160(8) 0.0163(8) 0.0270(10) -0.0043(7) -0.0033(7) -0.0007(7)
C21 0.0303(10) 0.0265(10) 0.0309(11) -0.0141(9) 0.0096(8) -0.0135(8)
C22 0.0449(12) 0.0219(9) 0.0236(10) -0.0068(8) 0.0088(9) -0.0143(9)
C23 0.0370(12) 0.0189(9) 0.0235(10) -0.0024(8) -0.0045(8) -0.0010(8)

loop_
_atom_type_symbol
_atom_type_description
_atom_type_scat_dispersion_real
_atom_type_scat_dispersion_imag
_atom_type_scat_source
C C 0.0181 0.0091 'International Tables Vol C Tables 4.2.6.8 and 6.1.1.4'
H H 0.0000 0.0000 'International Tables Vol C Tables 4.2.6.8 and 6.1.1.4'
Br Br -0.6763 1.2805 'International Tables Vol C Tables 4.2.6.8 and 6.1.1.4'
N N 0.0311 0.0180 'International Tables Vol C Tables 4.2.6.8 and 6.1.1.4'
O O 0.0492 0.0322 'International Tables Vol C Tables 4.2.6.8 and 6.1.1.4'
S S 0.3331 0.5567 'International Tables Vol C Tables 4.2.6.8 and 6.1.1.4'

loop_
_geom_angle_atom_site_label_1
_geom_angle_atom_site_label_2
_geom_angle_atom_site_label_3
_geom_angle
C11 S1 C9 96.50(7)
C16 O2 C17 115.41(14)
C10 N1 C2 122.57(13)
C1 N1 C10 127.40(14)
C1 N1 C2 109.23(13)
C1 N2 C18 127.78(14)
C1 N2 C3 110.53(14)
C18 N2 C3 119.56(13)
C9 C4 C1 120.97(15)
C5 C4 C9 119.99(15)
C5 C4 C1 118.99(15)
C20 C19 C18 122.14(16)
C24 C19 C18 118.53(16)
C24 C19 C20 119.32(17)
C14 C13 C16 122.88(15)
C12 C13 C14 119.65(16)
C12 C13 C16 117.45(15)
C4 C9 S1 119.09(12)
C8 C9 S1 121.05(13)
C8 C9 C4 119.81(16)
C13 C14 H14 119.9
C15 C14 C13 120.14(16)
C15 C14 H14 119.9
C14 C15 H15 119.8
C14 C15 C10 120.41(15)
C10 C15 H15 119.8
C13 C12 H12 119.6
C11 C12 C13 120.76(15)
C11 C12 H12 119.6
C15 C10 N1 119.19(15)
C15 C10 C11 119.65(15)
C11 C10 N1 121.01(15)
C4 C5 H5 120.2
C6 C5 C4 119.64(16)
C6 C5 H5 120.2
O1 C16 O2 123.90(16)
O1 C16 C13 124.10(15)
O2 C16 C13 112.00(14)
N1 C1 C4 124.54(15)
N2 C1 N1 111.33(14)
N2 C1 C4 123.96(15)
C9 C8 H8 120.1
C7 C8 C9 119.71(16)
C7 C8 H8 120.1
N1 C2 H2A 111.5
N1 C2 H2B 111.5
N1 C2 C3 101.32(13)
H2A C2 H2B 109.3
C3 C2 H2A 111.5
C3 C2 H2B 111.5
C12 C11 S1 119.68(12)
C12 C11 C10 119.38(15)
C10 C11 S1 120.92(13)
N2 C18 C19 112.15(14)
N2 C18 H18A 109.2
N2 C18 H18B 109.2
C19 C18 H18A 109.2
C19 C18 H18B 109.2
H18A C18 H18B 107.9
N2 C3 C2 102.15(13)
N2 C3 H3A 111.3
N2 C3 H3B 111.3
C2 C3 H3A 111.3
C2 C3 H3B 111.3
H3A C3 H3B 109.2
C5 C6 H6 119.8
C5 C6 C7 120.31(16)
C7 C6 H6 119.8
C19 C20 H20 119.9
C21 C20 C19 120.12(18)
C21 C20 H20 119.9
C19 C24 H24 119.9
C19 C24 C23 120.29(18)
C23 C24 H24 119.9
C8 C7 H7 119.7
C6 C7 C8 120.52(16)
C6 C7 H7 119.7
O2 C17 H17A 109.5
O2 C17 H17B 109.5
O2 C17 H17C 109.5
H17A C17 H17B 109.5
H17A C17 H17C 109.5
H17B C17 H17C 109.5
C20 C21 H21 119.9
C22 C21 C20 120.21(18)
C22 C21 H21 119.9
C21 C22 H22 120.1
C23 C22 C21 119.74(18)
C23 C22 H22 120.1
C24 C23 H23 119.8
C22 C23 C24 120.30(19)
C22 C23 H23 119.8

loop_
_geom_bond_atom_site_label_1
_geom_bond_atom_site_label_2
_geom_bond_distance
S1 C9 1.7854(17)
S1 C11 1.7797(16)
O1 C16 1.208(2)
O2 C16 1.345(2)
O2 C17 1.449(2)
N1 C10 1.415(2)
N1 C1 1.348(2)
N1 C2 1.490(2)
N2 C1 1.319(2)
N2 C18 1.467(2)
N2 C3 1.477(2)
C4 C9 1.405(2)
C4 C5 1.395(2)
C4 C1 1.473(2)
C19 C18 1.519(2)
C19 C20 1.396(3)
C19 C24 1.392(2)
C13 C14 1.399(2)
C13 C12 1.394(2)
C13 C16 1.494(2)
C9 C8 1.391(2)
C14 H14 0.9500
C14 C15 1.386(2)
C15 H15 0.9500
C15 C10 1.397(2)
C12 H12 0.9500
C12 C11 1.390(2)
C10 C11 1.411(2)
C5 H5 0.9500
C5 C6 1.388(2)
C8 H8 0.9500
C8 C7 1.389(3)
C2 H2A 0.9900
C2 H2B 0.9900
C2 C3 1.528(2)
C18 H18A 0.9900
C18 H18B 0.9900
C3 H3A 0.9900
C3 H3B 0.9900
C6 H6 0.9500
C6 C7 1.389(3)
C20 H20 0.9500
C20 C21 1.396(3)
C24 H24 0.9500
C24 C23 1.393(3)
C7 H7 0.9500
C17 H17A 0.9800
C17 H17B 0.9800
C17 H17C 0.9800
C21 H21 0.9500
C21 C22 1.388(3)
C22 H22 0.9500
C22 C23 1.387(3)
C23 H23 0.9500
